data_4338210
loop_
_publ_author_name
'Amatori, Stefano'
'Ambrosi, Gianluca'
'Borgogelli, Elisa'
'Fanelli, Mirco'
'Formica, Mauro'
'Fusi, Vieri'
'Giorgi, Luca'
'Macedi, Eleonora'
'Micheloni, Mauro'
'Paoli, Paola'
'Rossi, Patrizia'
'Tassoni, Aurora'

_publ_section_title
;
 Modulating the Sensor Response to Halide Using NBD-Based Azamacrocycles.
;
_journal_issue 9
_journal_name_full 'Inorganic chemistry'
_journal_page_first 4560
_journal_page_last 4569
_journal_paper_doi 10.1021/ic5001649
_journal_volume 53
_journal_year 2014
_chemical_formula_moiety 'Cd2 C40 H55 N14 O7 CL2 1+, CL O4 1-, 4(H2 O)'
_chemical_formula_sum 'C40 H63 Cd2 Cl3 N14 O15'
_chemical_formula_weight 1311.19
_chemical_name_systematic
;
 ?
;
_space_group_IT_number 2
_symmetry_cell_setting triclinic
_symmetry_space_group_name_Hall '-P 1'
_symmetry_space_group_name_H-M 'P -1'
_atom_sites_solution_hydrogens geom
_atom_sites_solution_primary direct
_atom_sites_solution_secondary difmap
_audit_creation_method SHELXL-97
_cell_angle_alpha 62.625(6)
_cell_angle_beta 63.908(7)
_cell_angle_gamma 65.876(6)
_cell_formula_units_Z 2
_cell_length_a 14.3766(10)
_cell_length_b 15.1740(8)
_cell_length_c 15.8393(11)
_cell_measurement_reflns_used 10011
_cell_measurement_temperature 150
_cell_measurement_theta_max 72.4826
_cell_measurement_theta_min 4.0232
_cell_volume 2661.7(4)
_computing_cell_refinement
;
CrysAlisPro, Oxford Diffraction Ltd.,
Version 1.171.34.44 (release 25-10-2010 CrysAlis171 .NET)
(compiled Oct 25 2010,18:11:34)
;
_computing_data_collection
;
CrysAlisPro, Oxford Diffraction Ltd.,
Version 1.171.34.44 (release 25-10-2010 CrysAlis171 .NET)
(compiled Oct 25 2010,18:11:34)
;
_computing_data_reduction
;
CrysAlisPro, Oxford Diffraction Ltd.,
Version 1.171.34.44 (release 25-10-2010 CrysAlis171 .NET)
(compiled Oct 25 2010,18:11:34)
;
_computing_molecular_graphics 'ORTEP-3 (Farruggia, 1997)'
_computing_publication_material 'PARST97 (Nardelli, 1995)'
_computing_structure_refinement 'SHELXL-97 (Sheldrick, 1997)'
_computing_structure_solution 'SIR2004 (Altomare, 1999)'
_diffrn_ambient_temperature 150
_diffrn_detector_area_resol_mean 8.1241
_diffrn_measured_fraction_theta_full 0.962
_diffrn_measured_fraction_theta_max 0.962
_diffrn_measurement_device_type 'Xcalibur, Onyx'
_diffrn_radiation_monochromator graphite
_diffrn_radiation_source 'Enhance (Cu) X-ray Source'
_diffrn_radiation_type CuK\a
_diffrn_radiation_wavelength 1.54184
_diffrn_reflns_av_R_equivalents 0.0539
_diffrn_reflns_av_sigmaI/netI 0.0641
_diffrn_reflns_limit_h_max 17
_diffrn_reflns_limit_h_min -17
_diffrn_reflns_limit_k_max 18
_diffrn_reflns_limit_k_min -18
_diffrn_reflns_limit_l_max 19
_diffrn_reflns_limit_l_min -19
_diffrn_reflns_number 30229
_diffrn_reflns_theta_full 72.63
_diffrn_reflns_theta_max 72.63
_diffrn_reflns_theta_min 4.03
_exptl_absorpt_coefficient_mu 8.441
_exptl_absorpt_correction_T_max 0.22935
_exptl_absorpt_correction_T_min 0.02256
_exptl_absorpt_correction_type multi-scan
_exptl_absorpt_process_details
;
CrysAlisPro, Oxford Diffraction Ltd.,
Version 1.171.34.44 (release 25-10-2010 CrysAlis171 .NET)
(compiled Oct 25 2010,18:11:34)
Empirical absorption correction using spherical harmonics,
 implemented in SCALE3 ABSPACK scaling algorithm.
;
_exptl_crystal_density_diffrn 1.636
_exptl_crystal_density_method 'not measured'
_exptl_crystal_F_000 1336
_exptl_crystal_size_max 0.45
_exptl_crystal_size_mid 0.25
_exptl_crystal_size_min 0.1
_refine_diff_density_max 1.826
_refine_diff_density_min -1.553
_refine_diff_density_rms 0.151
_refine_ls_extinction_method none
_refine_ls_goodness_of_fit_ref 1.054
_refine_ls_hydrogen_treatment noref
_refine_ls_matrix_type full
_refine_ls_number_parameters 664
_refine_ls_number_reflns 10174
_refine_ls_number_restraints 0
_refine_ls_restrained_S_all 1.054
_refine_ls_R_factor_all 0.0821
_refine_ls_R_factor_gt 0.0493
_refine_ls_shift/su_max 0.000
_refine_ls_shift/su_mean 0.000
_refine_ls_structure_factor_coef Fsqd
_refine_ls_weighting_details 'calc w=1/[\s^2^(Fo^2^)+(0.0596P)^2^+13.0372P] where P=(Fo^2^+2Fc^2^)/3'
_refine_ls_weighting_scheme calc
_refine_ls_wR_factor_gt 0.1197
_refine_ls_wR_factor_ref 0.1442
_reflns_number_gt 7310
_reflns_number_total 10174
_reflns_threshold_expression >2\s(I)
_cod_data_source_file ic5001649_si_001.cif
_cod_data_source_block 2
_cod_depositor_comments 'Adding full bibliography for 4338210.cif.'
_cod_original_cell_volume 2661.7(3)
_cod_original_sg_symbol_H-M P-1
_cod_database_code 4338210

loop_
_symmetry_equiv_pos_as_xyz
'x, y, z'
'-x, -y, -z'

loop_
_atom_site_label
_atom_site_type_symbol
_atom_site_fract_x
_atom_site_fract_y
_atom_site_fract_z
_atom_site_U_iso_or_equiv
_atom_site_adp_type
_atom_site_occupancy
_atom_site_symmetry_multiplicity
_atom_site_calc_flag
_atom_site_refinement_flags
Cd1 Cd 0.85903(3) -0.12322(3) 0.85842(3) 0.02080(12) Uani 1 1 d .
Cd2 Cd 0.73759(4) 0.18659(3) 0.70023(3) 0.02274(13) Uani 1 1 d .
Cl1 Cl 1.02564(11) -0.10385(10) 0.71395(10) 0.0181(3) Uani 1 1 d .
Cl2 Cl 0.60682(11) 0.19047(10) 0.86704(10) 0.0175(3) Uani 1 1 d .
O1 O 1.1808(4) 0.0047(4) 0.7869(4) 0.0374(12) Uani 1 1 d .
O2 O 1.4789(4) -0.2805(4) 0.6014(4) 0.0411(13) Uani 1 1 d .
O3 O 1.4427(4) -0.1216(4) 0.5864(4) 0.0426(13) Uani 1 1 d .
O4 O 0.7662(3) 0.0146(3) 0.7634(3) 0.0221(9) Uani 1 1 d .
O5 O 0.7659(4) 0.2601(4) 0.9729(4) 0.0445(14) Uani 1 1 d .
O7 O 0.4555(4) 0.3363(4) 1.1538(4) 0.0423(13) Uani 1 1 d .
O6 O 0.3283(4) 0.4439(4) 1.0895(4) 0.0448(14) Uani 1 1 d .
N1 N 0.8870(4) -0.2967(4) 0.8874(4) 0.0228(11) Uani 1 1 d .
N2 N 0.6847(4) -0.1567(4) 0.9553(4) 0.0219(11) Uani 1 1 d .
N3 N 0.8220(4) -0.0878(4) 0.9991(4) 0.0212(11) Uani 1 1 d .
N4 N 1.0386(4) -0.2518(4) 0.9547(4) 0.0246(12) Uani 1 1 d .
N5 N 1.1194(5) -0.0624(4) 0.8566(4) 0.0284(13) Uani 1 1 d .
N6 N 1.2712(5) -0.0404(5) 0.7229(5) 0.0381(15) Uani 1 1 d .
N7 N 1.4235(5) -0.2065(5) 0.6298(5) 0.0338(14) Uani 1 1 d .
N8 N 0.6143(4) 0.3045(4) 0.6133(4) 0.0274(12) Uani 1 1 d .
N9 N 0.8087(4) 0.1558(4) 0.5438(4) 0.0275(12) Uani 1 1 d .
N10 N 0.9008(4) 0.2258(4) 0.6344(4) 0.0290(13) Uani 1 1 d .
N11 N 0.7034(5) 0.4065(4) 0.6885(4) 0.0281(13) Uani 1 1 d .
N12 N 0.7748(5) 0.3031(5) 0.8727(5) 0.0372(15) Uani 1 1 d .
N13 N 0.6621(5) 0.2892(5) 1.0326(5) 0.0379(15) Uani 1 1 d .
N14 N 0.4233(5) 0.3937(5) 1.0814(5) 0.0347(14) Uani 1 1 d .
C1 C 0.7973(5) -0.3348(5) 0.9722(5) 0.0253(14) Uani 1 1 d .
H1A H 0.8058 -0.3462 1.0342 0.030 Uiso 1 1 calc R
H1B H 0.7993 -0.4002 0.9738 0.030 Uiso 1 1 calc R
C2 C 0.6882(5) -0.2596(5) 0.9654(5) 0.0239(14) Uani 1 1 d .
H2A H 0.6752 -0.2549 0.9082 0.029 Uiso 1 1 calc R
H2B H 0.6321 -0.2850 1.0251 0.029 Uiso 1 1 calc R
C3 C 0.6623(5) -0.1529(5) 1.0556(5) 0.0234(14) Uani 1 1 d .
H3B H 0.6964 -0.2191 1.0961 0.028 Uiso 1 1 calc R
H3A H 0.5857 -0.1394 1.0895 0.028 Uiso 1 1 calc R
C4 C 0.7040(5) -0.0697(5) 1.0451(5) 0.0263(14) Uani 1 1 d .
H4B H 0.6698 -0.0038 1.0044 0.032 Uiso 1 1 calc R
H4A H 0.6842 -0.0663 1.1107 0.032 Uiso 1 1 calc R
C5 C 0.8766(5) -0.1695(5) 1.0719(5) 0.0277(15) Uani 1 1 d .
H5B H 0.8472 -0.2281 1.1009 0.033 Uiso 1 1 calc R
H5A H 0.8587 -0.1452 1.1254 0.033 Uiso 1 1 calc R
C6 C 0.9973(5) -0.2066(5) 1.0337(5) 0.0254(14) Uani 1 1 d .
H6A H 1.0275 -0.1491 1.0078 0.031 Uiso 1 1 calc R
H6B H 1.0227 -0.2576 1.0897 0.031 Uiso 1 1 calc R
C7 C 1.0113(5) -0.3475(5) 0.9859(5) 0.0233(14) Uani 1 1 d .
H7B H 0.9474 -0.3507 1.0438 0.028 Uiso 1 1 calc R
H7A H 1.0692 -0.4050 1.0063 0.028 Uiso 1 1 calc R
C8 C 0.9913(5) -0.3594(5) 0.9049(5) 0.0258(14) Uani 1 1 d .
H8B H 1.0481 -0.3412 0.8427 0.031 Uiso 1 1 calc R
H8A H 0.9959 -0.4311 0.9233 0.031 Uiso 1 1 calc R
C9 C 0.8891(6) -0.3014(5) 0.7948(5) 0.0284(15) Uani 1 1 d .
H9A H 0.8221 -0.2610 0.7818 0.043 Uiso 1 1 calc R
H9B H 0.9002 -0.3714 0.8033 0.043 Uiso 1 1 calc R
H9C H 0.9464 -0.2748 0.7394 0.043 Uiso 1 1 calc R
C10 C 0.8481(6) 0.0106(5) 0.9679(5) 0.0285(15) Uani 1 1 d .
H10A H 0.8124 0.0636 0.9205 0.043 Uiso 1 1 calc R
H10B H 0.9242 0.0018 0.9378 0.043 Uiso 1 1 calc R
H10C H 0.8245 0.0298 1.0255 0.043 Uiso 1 1 calc R
C11 C 1.1379(6) -0.2430(5) 0.8831(5) 0.0283(15) Uani 1 1 d .
C12 C 1.2081(5) -0.3199(5) 0.8459(5) 0.0271(15) Uani 1 1 d .
H12 H 1.1934 -0.3837 0.8761 0.032 Uiso 1 1 calc R
C13 C 1.3023(5) -0.3065(6) 0.7634(6) 0.0324(16) Uani 1 1 d .
H13 H 1.3461 -0.3614 0.7409 0.039 Uiso 1 1 calc R
C14 C 1.3309(5) -0.2173(5) 0.7165(5) 0.0283(15) Uani 1 1 d .
C15 C 1.2650(6) -0.1350(5) 0.7526(5) 0.0272(15) Uani 1 1 d .
C16 C 1.1697(5) -0.1484(5) 0.8361(5) 0.0267(14) Uani 1 1 d .
C17 C 0.6010(5) -0.0774(5) 0.9087(5) 0.0243(14) Uani 1 1 d .
H17A H 0.5886 -0.0127 0.9153 0.029 Uiso 1 1 calc R
H17B H 0.5343 -0.0980 0.9442 0.029 Uiso 1 1 calc R
C18 C 0.6326(5) -0.0623(5) 0.8002(5) 0.0255(14) Uani 1 1 d .
C19 C 0.5801(6) -0.0946(5) 0.7666(5) 0.0312(16) Uani 1 1 d .
H19 H 0.5251 -0.1261 0.8124 0.037 Uiso 1 1 calc R
C20 C 0.6094(7) -0.0802(6) 0.6667(6) 0.0415(19) Uani 1 1 d .
H20 H 0.5731 -0.1001 0.6449 0.050 Uiso 1 1 calc R
C21 C 0.6938(6) -0.0355(5) 0.5984(6) 0.0365(17) Uani 1 1 d .
H21 H 0.7148 -0.0277 0.5313 0.044 Uiso 1 1 calc R
C22 C 0.7472(5) -0.0024(5) 0.6293(5) 0.0248(14) Uani 1 1 d .
C23 C 0.7152(5) -0.0168(4) 0.7314(5) 0.0211(13) Uani 1 1 d .
C24 C 0.8377(6) 0.0450(5) 0.5582(5) 0.0267(15) Uani 1 1 d .
H24A H 0.8586 0.0375 0.4941 0.032 Uiso 1 1 calc R
H24B H 0.8988 0.0089 0.5832 0.032 Uiso 1 1 calc R
C25 C 0.6678(6) 0.3173(5) 0.5048(5) 0.0325(16) Uani 1 1 d .
H25B H 0.7166 0.3601 0.4757 0.039 Uiso 1 1 calc R
H25A H 0.6140 0.3520 0.4707 0.039 Uiso 1 1 calc R
C26 C 0.7296(5) 0.2150(5) 0.4886(5) 0.0268(15) Uani 1 1 d .
H26A H 0.6797 0.1752 0.5106 0.032 Uiso 1 1 calc R
H26B H 0.7664 0.2271 0.4177 0.032 Uiso 1 1 calc R
C27 C 0.9068(6) 0.1950(5) 0.4882(5) 0.0294(15) Uani 1 1 d .
H27A H 0.8867 0.2683 0.4530 0.035 Uiso 1 1 calc R
H27B H 0.9547 0.1619 0.4389 0.035 Uiso 1 1 calc R
C28 C 0.9649(5) 0.1748(5) 0.5574(5) 0.0282(15) Uani 1 1 d .
H28B H 0.9860 0.1013 0.5912 0.034 Uiso 1 1 calc R
H28A H 1.0298 0.1982 0.5176 0.034 Uiso 1 1 calc R
C29 C 0.8914(6) 0.3367(5) 0.5862(5) 0.0337(17) Uani 1 1 d .
H29A H 0.8653 0.3616 0.5302 0.040 Uiso 1 1 calc R
H29B H 0.9626 0.3470 0.5594 0.040 Uiso 1 1 calc R
C30 C 0.8187(6) 0.4026(6) 0.6520(6) 0.0379(18) Uani 1 1 d .
H30B H 0.8430 0.3766 0.7094 0.045 Uiso 1 1 calc R
H30A H 0.8266 0.4722 0.6144 0.045 Uiso 1 1 calc R
C31 C 0.6506(6) 0.4572(5) 0.6103(6) 0.0345(17) Uani 1 1 d .
H31B H 0.7053 0.4582 0.5463 0.041 Uiso 1 1 calc R
H31A H 0.6147 0.5280 0.6070 0.041 Uiso 1 1 calc R
C32 C 0.5698(6) 0.4069(5) 0.6261(5) 0.0304(16) Uani 1 1 d .
H32A H 0.5199 0.3992 0.6932 0.037 Uiso 1 1 calc R
H32B H 0.5292 0.4530 0.5798 0.037 Uiso 1 1 calc R
C33 C 0.5246(6) 0.2569(6) 0.6541(6) 0.0362(17) Uani 1 1 d .
H33B H 0.5519 0.1909 0.6465 0.054 Uiso 1 1 calc R
H33A H 0.4734 0.3002 0.6185 0.054 Uiso 1 1 calc R
H33C H 0.4905 0.2489 0.7237 0.054 Uiso 1 1 calc R
C34 C 0.9586(6) 0.1804(6) 0.7094(5) 0.0330(16) Uani 1 1 d .
H34A H 0.9637 0.1081 0.7408 0.050 Uiso 1 1 calc R
H34C H 0.9199 0.2129 0.7592 0.050 Uiso 1 1 calc R
H34B H 1.0292 0.1911 0.6765 0.050 Uiso 1 1 calc R
C35 C 0.6404(6) 0.4140(5) 0.7815(5) 0.0302(16) Uani 1 1 d .
C36 C 0.5342(6) 0.4690(5) 0.8033(6) 0.0352(17) Uani 1 1 d .
H36 H 0.5068 0.5130 0.7504 0.042 Uiso 1 1 calc R
C37 C 0.4653(6) 0.4623(5) 0.9007(6) 0.0329(16) Uani 1 1 d .
H37 H 0.3942 0.5005 0.9092 0.040 Uiso 1 1 calc R
C38 C 0.4976(5) 0.4022(5) 0.9836(5) 0.0271(15) Uani 1 1 d .
C39 C 0.6078(6) 0.3494(5) 0.9680(5) 0.0295(15) Uani 1 1 d .
C40 C 0.6786(6) 0.3575(5) 0.8683(5) 0.0300(15) Uani 1 1 d .
Cl3 Cl 1.23779(13) 0.47674(12) 0.73133(12) 0.0312(4) Uani 1 1 d .
O8 O 1.3012(4) 0.4503(4) 0.6424(4) 0.0375(12) Uani 1 1 d .
O9 O 1.1645(5) 0.4129(5) 0.7949(4) 0.0580(17) Uani 1 1 d .
O10 O 1.1782(5) 0.5825(4) 0.7053(4) 0.0511(16) Uani 1 1 d .
O11 O 1.3052(4) 0.4613(4) 0.7847(4) 0.0442(13) Uani 1 1 d .
O1W O 1.3488(6) 0.1414(7) 0.5744(6) 0.098(3) Uani 1 1 d .
O2WA O 0.8107(10) 0.6053(10) 0.6875(10) 0.061(3) Uiso 0.50 1 d P
O3WA O 1.0420(16) 0.4225(15) 0.6732(15) 0.107(6) Uiso 0.50 1 d P
O4WA O 1.1723(14) 0.3288(14) 0.5276(14) 0.094(5) Uiso 0.50 1 d P
O2WB O 0.9706(15) 0.4533(14) 0.7435(14) 0.096(5) Uiso 0.50 1 d P
O3WB O 1.136(2) 0.4039(19) 0.586(2) 0.147(8) Uiso 0.50 1 d P
O4WB O 1.1905(13) 0.2793(13) 0.4949(12) 0.081(4) Uiso 0.50 1 d P

loop_
_atom_site_aniso_label
_atom_site_aniso_U_11
_atom_site_aniso_U_22
_atom_site_aniso_U_33
_atom_site_aniso_U_23
_atom_site_aniso_U_13
_atom_site_aniso_U_12
Cd1 0.0232(2) 0.0183(2) 0.0207(2) -0.00542(18) -0.00886(19) -0.00442(18)
Cd2 0.0253(2) 0.0193(2) 0.0210(2) -0.00448(18) -0.01004(19) -0.00303(18)
Cl1 0.0182(7) 0.0186(7) 0.0140(7) -0.0038(5) -0.0061(6) -0.0027(5)
Cl2 0.0195(7) 0.0155(6) 0.0155(7) -0.0053(5) -0.0045(6) -0.0037(5)
O1 0.044(3) 0.036(3) 0.039(3) -0.017(2) -0.010(2) -0.016(2)
O2 0.035(3) 0.044(3) 0.042(3) -0.018(3) -0.009(2) -0.007(2)
O3 0.037(3) 0.049(3) 0.042(3) -0.013(3) -0.010(3) -0.016(3)
O4 0.025(2) 0.016(2) 0.022(2) -0.0041(18) -0.0098(19) -0.0030(18)
O5 0.036(3) 0.062(4) 0.039(3) -0.020(3) -0.024(3) 0.001(3)
O7 0.051(3) 0.038(3) 0.037(3) -0.010(3) -0.013(3) -0.014(3)
O6 0.037(3) 0.048(3) 0.051(4) -0.029(3) -0.002(3) -0.012(3)
N1 0.025(3) 0.014(2) 0.028(3) -0.006(2) -0.012(2) -0.001(2)
N2 0.023(3) 0.017(3) 0.025(3) -0.006(2) -0.009(2) -0.005(2)
N3 0.026(3) 0.015(2) 0.023(3) -0.002(2) -0.014(2) -0.004(2)
N4 0.027(3) 0.020(3) 0.030(3) -0.006(2) -0.016(3) -0.004(2)
N5 0.033(3) 0.026(3) 0.028(3) -0.006(2) -0.007(3) -0.015(3)
N6 0.035(3) 0.044(4) 0.041(4) -0.019(3) -0.006(3) -0.017(3)
N7 0.032(3) 0.038(4) 0.036(4) -0.014(3) -0.014(3) -0.006(3)
N8 0.031(3) 0.026(3) 0.021(3) -0.006(2) -0.013(2) -0.001(2)
N9 0.032(3) 0.023(3) 0.025(3) -0.007(2) -0.008(3) -0.007(2)
N10 0.030(3) 0.025(3) 0.035(3) -0.010(3) -0.013(3) -0.008(2)
N11 0.037(3) 0.020(3) 0.026(3) -0.002(2) -0.016(3) -0.006(2)
N12 0.034(3) 0.050(4) 0.034(4) -0.015(3) -0.019(3) -0.007(3)
N13 0.035(3) 0.048(4) 0.037(4) -0.019(3) -0.016(3) -0.007(3)
N14 0.036(4) 0.030(3) 0.046(4) -0.018(3) -0.013(3) -0.011(3)
C1 0.023(3) 0.020(3) 0.032(4) -0.004(3) -0.011(3) -0.008(3)
C2 0.025(3) 0.018(3) 0.031(4) -0.007(3) -0.010(3) -0.007(3)
C3 0.019(3) 0.027(3) 0.020(3) -0.004(3) -0.007(3) -0.006(3)
C4 0.021(3) 0.031(4) 0.025(4) -0.010(3) -0.008(3) -0.003(3)
C5 0.036(4) 0.028(3) 0.023(4) -0.007(3) -0.012(3) -0.010(3)
C6 0.025(3) 0.027(3) 0.028(4) -0.008(3) -0.015(3) -0.006(3)
C7 0.026(3) 0.018(3) 0.021(3) -0.002(3) -0.011(3) -0.002(3)
C8 0.027(3) 0.014(3) 0.035(4) -0.009(3) -0.012(3) -0.001(3)
C9 0.036(4) 0.027(3) 0.025(4) -0.011(3) -0.011(3) -0.006(3)
C10 0.035(4) 0.027(3) 0.025(4) -0.007(3) -0.010(3) -0.011(3)
C11 0.037(4) 0.025(3) 0.025(4) -0.004(3) -0.016(3) -0.007(3)
C12 0.025(3) 0.025(3) 0.028(4) -0.006(3) -0.009(3) -0.006(3)
C13 0.025(4) 0.034(4) 0.044(4) -0.018(3) -0.024(3) 0.006(3)
C14 0.023(3) 0.035(4) 0.031(4) -0.015(3) -0.011(3) -0.005(3)
C15 0.035(4) 0.033(4) 0.023(4) -0.006(3) -0.013(3) -0.016(3)
C16 0.030(4) 0.029(3) 0.028(4) -0.010(3) -0.017(3) -0.004(3)
C17 0.023(3) 0.021(3) 0.026(4) -0.003(3) -0.010(3) -0.006(3)
C18 0.029(4) 0.020(3) 0.026(4) -0.007(3) -0.012(3) -0.003(3)
C19 0.033(4) 0.029(4) 0.034(4) -0.005(3) -0.014(3) -0.013(3)
C20 0.056(5) 0.043(4) 0.042(5) -0.015(4) -0.022(4) -0.019(4)
C21 0.054(5) 0.033(4) 0.030(4) -0.010(3) -0.022(4) -0.008(4)
C22 0.025(3) 0.021(3) 0.023(4) -0.004(3) -0.012(3) 0.000(3)
C23 0.023(3) 0.016(3) 0.028(4) -0.008(3) -0.013(3) -0.002(2)
C24 0.037(4) 0.018(3) 0.018(3) -0.004(3) -0.010(3) -0.001(3)
C25 0.035(4) 0.031(4) 0.026(4) -0.008(3) -0.016(3) 0.002(3)
C26 0.029(4) 0.028(3) 0.018(3) -0.003(3) -0.013(3) -0.002(3)
C27 0.034(4) 0.021(3) 0.030(4) -0.006(3) -0.015(3) -0.002(3)
C28 0.029(4) 0.025(3) 0.025(4) -0.005(3) -0.003(3) -0.013(3)
C29 0.043(4) 0.022(3) 0.032(4) -0.001(3) -0.008(3) -0.018(3)
C30 0.043(4) 0.029(4) 0.044(5) -0.011(3) -0.016(4) -0.012(3)
C31 0.046(4) 0.021(3) 0.038(4) -0.011(3) -0.022(4) 0.002(3)
C32 0.036(4) 0.018(3) 0.026(4) -0.005(3) -0.021(3) 0.013(3)
C33 0.035(4) 0.038(4) 0.044(5) -0.020(4) -0.021(4) 0.000(3)
C34 0.032(4) 0.035(4) 0.034(4) -0.012(3) -0.013(3) -0.008(3)
C35 0.040(4) 0.019(3) 0.034(4) -0.008(3) -0.017(3) -0.006(3)
C36 0.043(4) 0.022(3) 0.047(5) -0.015(3) -0.029(4) 0.006(3)
C37 0.032(4) 0.027(4) 0.049(5) -0.021(3) -0.017(4) -0.001(3)
C38 0.031(4) 0.019(3) 0.037(4) -0.013(3) -0.017(3) -0.001(3)
C39 0.039(4) 0.022(3) 0.036(4) -0.012(3) -0.019(3) -0.006(3)
C40 0.034(4) 0.027(4) 0.037(4) -0.015(3) -0.015(3) -0.007(3)
Cl3 0.0309(8) 0.0270(8) 0.0277(9) -0.0029(7) -0.0097(7) -0.0070(7)
O8 0.044(3) 0.027(3) 0.031(3) -0.010(2) -0.008(2) -0.002(2)
O9 0.071(4) 0.066(4) 0.042(4) 0.000(3) -0.014(3) -0.047(4)
O10 0.051(3) 0.038(3) 0.026(3) -0.006(2) -0.005(3) 0.011(3)
O11 0.042(3) 0.049(3) 0.045(3) -0.013(3) -0.021(3) -0.010(3)
O1W 0.072(5) 0.100(6) 0.085(6) -0.006(5) 0.001(4) -0.046(5)

loop_
_atom_type_symbol
_atom_type_description
_atom_type_scat_dispersion_real
_atom_type_scat_dispersion_imag
_atom_type_scat_source
C C 0.0181 0.0091 'International Tables Vol C Tables 4.2.6.8 and 6.1.1.4'
H H 0.0000 0.0000 'International Tables Vol C Tables 4.2.6.8 and 6.1.1.4'
N N 0.0311 0.0180 'International Tables Vol C Tables 4.2.6.8 and 6.1.1.4'
O O 0.0492 0.0322 'International Tables Vol C Tables 4.2.6.8 and 6.1.1.4'
Cl Cl 0.3639 0.7018 'International Tables Vol C Tables 4.2.6.8 and 6.1.1.4'
Cd Cd 0.1185 4.6533 'International Tables Vol C Tables 4.2.6.8 and 6.1.1.4'

loop_
_geom_angle_atom_site_label_1
_geom_angle_atom_site_label_2
_geom_angle_atom_site_label_3
_geom_angle
O4 Cd1 N3 106.29(16)
O4 Cd1 N1 127.98(17)
N3 Cd1 N1 114.39(18)
O4 Cd1 N2 82.63(16)
N3 Cd1 N2 78.84(18)
N1 Cd1 N2 75.19(18)
O4 Cd1 Cl1 88.94(11)
N3 Cd1 Cl1 122.95(13)
N1 Cd1 Cl1 94.71(14)
N2 Cd1 Cl1 158.16(13)
O4 Cd2 N10 108.63(17)
O4 Cd2 N8 126.39(18)
N10 Cd2 N8 114.0(2)
O4 Cd2 N9 82.07(17)
N10 Cd2 N9 79.4(2)
N8 Cd2 N9 75.54(19)
O4 Cd2 Cl2 87.56(11)
N10 Cd2 Cl2 124.29(15)
N8 Cd2 Cl2 93.93(14)
N9 Cd2 Cl2 156.20(14)
N5 O1 N6 111.9(5)
C23 O4 Cd1 109.2(3)
C23 O4 Cd2 111.3(3)
Cd1 O4 Cd2 139.5(2)
N12 O5 N13 112.2(5)
C1 N1 C8 111.5(5)
C1 N1 C9 109.8(5)
C8 N1 C9 108.0(5)
C1 N1 Cd1 109.3(4)
C8 N1 Cd1 111.7(4)
C9 N1 Cd1 106.5(4)
C2 N2 C17 109.9(5)
C2 N2 C3 110.3(5)
C17 N2 C3 110.4(5)
C2 N2 Cd1 110.0(4)
C17 N2 Cd1 111.4(4)
C3 N2 Cd1 104.8(3)
C5 N3 C4 110.5(5)
C5 N3 C10 109.8(5)
C4 N3 C10 107.1(5)
C5 N3 Cd1 115.0(4)
C4 N3 Cd1 104.6(4)
C10 N3 Cd1 109.4(4)
C11 N4 C7 116.0(5)
C11 N4 C6 119.2(5)
C7 N4 C6 115.3(5)
C16 N5 O1 105.0(5)
C15 N6 O1 105.2(6)
O2 N7 O3 123.2(6)
O2 N7 C14 119.4(6)
O3 N7 C14 117.3(6)
C33 N8 C32 108.4(5)
C33 N8 C25 109.8(5)
C32 N8 C25 109.9(5)
C33 N8 Cd2 105.8(4)
C32 N8 Cd2 114.5(4)
C25 N8 Cd2 108.4(4)
C26 N9 C24 110.0(5)
C26 N9 C27 110.2(5)
C24 N9 C27 109.9(5)
C26 N9 Cd2 109.4(4)
C24 N9 Cd2 112.6(4)
C27 N9 Cd2 104.5(4)
C29 N10 C34 110.2(5)
C29 N10 C28 109.4(5)
C34 N10 C28 107.6(5)
C29 N10 Cd2 112.9(4)
C34 N10 Cd2 112.9(4)
C28 N10 Cd2 103.6(4)
C35 N11 C31 116.7(6)
C35 N11 C30 120.2(6)
C31 N11 C30 115.1(6)
C40 N12 O5 105.7(6)
C39 N13 O5 103.9(6)
O7 N14 O6 122.9(7)
O7 N14 C38 118.7(6)
O6 N14 C38 118.4(6)
N1 C1 C2 112.3(5)
N2 C2 C1 110.9(5)
N2 C3 C4 111.1(5)
N3 C4 C3 113.0(5)
N3 C5 C6 117.3(6)
N4 C6 C5 115.2(5)
N4 C7 C8 114.1(5)
N1 C8 C7 115.0(5)
C12 C11 N4 122.6(6)
C12 C11 C16 115.1(6)
N4 C11 C16 122.0(6)
C11 C12 C13 122.9(6)
C14 C13 C12 122.5(7)
C13 C14 C15 118.3(6)
C13 C14 N7 119.9(6)
C15 C14 N7 121.7(6)
N6 C15 C14 132.4(7)
N6 C15 C16 108.4(6)
C14 C15 C16 119.2(6)
N5 C16 C15 109.4(6)
N5 C16 C11 128.7(6)
C15 C16 C11 121.8(6)
N2 C17 C18 112.1(5)
C23 C18 C19 118.9(6)
C23 C18 C17 120.0(6)
C19 C18 C17 121.1(6)
C20 C19 C18 120.8(7)
C19 C20 C21 119.6(7)
C20 C21 C22 121.0(7)
C21 C22 C23 118.5(6)
C21 C22 C24 122.0(6)
C23 C22 C24 119.5(6)
O4 C23 C18 119.2(6)
O4 C23 C22 119.5(6)
C18 C23 C22 121.3(6)
C22 C24 N9 111.9(5)
N8 C25 C26 112.1(5)
N9 C26 C25 111.6(5)
N9 C27 C28 111.8(6)
N10 C28 C27 114.4(6)
N10 C29 C30 116.5(6)
N11 C30 C29 115.1(6)
N11 C31 C32 114.6(6)
N8 C32 C31 116.2(6)
N11 C35 C36 124.0(6)
N11 C35 C40 122.3(6)
C36 C35 C40 113.6(7)
C35 C36 C37 123.8(7)
C38 C37 C36 123.1(7)
C37 C38 C39 117.1(7)
C37 C38 N14 121.0(6)
C39 C38 N14 121.9(6)
N13 C39 C38 130.6(7)
N13 C39 C40 109.7(6)
C38 C39 C40 119.7(6)
N12 C40 C39 108.6(6)
N12 C40 C35 129.1(7)
C39 C40 C35 122.2(6)
O10 Cl3 O11 108.8(4)
O10 Cl3 O8 109.9(3)
O11 Cl3 O8 110.5(3)
O10 Cl3 O9 109.3(4)
O11 Cl3 O9 109.1(3)
O8 Cl3 O9 109.2(4)
O2WB O3WA O3WB 168(2)
O4WB O4WA O3WB 176(2)
O3WA O3WB O4WA 133(2)

loop_
_geom_bond_atom_site_label_1
_geom_bond_atom_site_label_2
_geom_bond_distance
Cd1 O4 2.239(4)
Cd1 N3 2.316(5)
Cd1 N1 2.342(5)
Cd1 N2 2.415(5)
Cd1 Cl1 2.4891(15)
Cd2 O4 2.250(4)
Cd2 N10 2.316(6)
Cd2 N8 2.351(5)
Cd2 N9 2.418(6)
Cd2 Cl2 2.4904(15)
O1 N5 1.370(7)
O1 N6 1.392(8)
O2 N7 1.232(8)
O3 N7 1.232(8)
O4 C23 1.362(7)
O5 N12 1.378(8)
O5 N13 1.385(8)
O7 N14 1.227(8)
O6 N14 1.244(8)
N1 C1 1.475(8)
N1 C8 1.479(8)
N1 C9 1.488(8)
N2 C2 1.476(8)
N2 C17 1.490(8)
N2 C3 1.501(8)
N3 C5 1.472(8)
N3 C4 1.483(8)
N3 C10 1.494(8)
N4 C11 1.390(9)
N4 C7 1.464(8)
N4 C6 1.481(8)
N5 C16 1.321(8)
N6 C15 1.318(9)
N7 C14 1.431(9)
N8 C33 1.483(9)
N8 C32 1.492(8)
N8 C25 1.495(9)
N9 C26 1.478(8)
N9 C24 1.488(8)
N9 C27 1.493(9)
N10 C29 1.468(8)
N10 C34 1.492(9)
N10 C28 1.493(9)
N11 C35 1.378(9)
N11 C31 1.475(8)
N11 C30 1.481(9)
N12 C40 1.303(9)
N13 C39 1.323(9)
N14 C38 1.425(9)
C1 C2 1.531(8)
C3 C4 1.523(9)
C5 C6 1.512(9)
C7 C8 1.530(9)
C11 C12 1.370(9)
C11 C16 1.441(9)
C12 C13 1.416(10)
C13 C14 1.346(10)
C14 C15 1.414(10)
C15 C16 1.433(10)
C17 C18 1.499(9)
C18 C23 1.383(9)
C18 C19 1.412(9)
C19 C20 1.379(11)
C20 C21 1.395(11)
C21 C22 1.399(10)
C22 C23 1.406(9)
C22 C24 1.486(9)
C25 C26 1.517(9)
C27 C28 1.510(9)
C29 C30 1.525(10)
C31 C32 1.513(10)
C35 C36 1.381(10)
C35 C40 1.456(10)
C36 C37 1.402(11)
C37 C38 1.364(10)
C38 C39 1.419(9)
C39 C40 1.433(10)
Cl3 O10 1.435(5)
Cl3 O11 1.436(5)
Cl3 O8 1.438(5)
Cl3 O9 1.438(6)
O3WA O2WB 1.26(2)
O3WA O3WB 1.49(3)
O4WA O4WB 0.99(2)
O4WA O3WB 1.58(3)
